data_1522304
loop_
_publ_author_name
'Kubiak, R.'
'Drys, M.'
'Lukaszewicz, K.'

_publ_section_title
;
 The crystal structure refinement of Nb5 Ga3
;
_journal_name_full
;
Bulletin de l'Academie Polonaise des Sciences, Serie des Sciences Chimiques
;
_journal_page_first 907
_journal_page_last 910
_journal_volume 21
_journal_year 1973
_chemical_formula_sum 'Ga3 Nb5'
_space_group_IT_number 140
_symmetry_space_group_name_Hall '-I 4 2c'
_symmetry_space_group_name_H-M 'I 4/m c m'
_cell_angle_alpha 90
_cell_angle_beta 90
_cell_angle_gamma 90
_cell_formula_units_Z 4
_cell_length_a 10.301
_cell_length_b 10.301
_cell_length_c 5.06
_cell_volume 536.920
_citation_journal_id_ASTM BAPCAQ
_cod_data_source_file Kubiak_BAPCAQ_1973_240.cif
_cod_data_source_block Ga3Nb5
_cod_original_cell_volume 536.9196
_cod_database_code 1522304

loop_
_symmetry_equiv_pos_as_xyz
x,y,z
-y,x,z
-x,-y,z
y,-x,z
x,-y,-z+1/2
y,x,-z+1/2
-x,y,-z+1/2
-y,-x,-z+1/2
-x,-y,-z
y,-x,-z
x,y,-z
-y,x,-z
-x,y,z-1/2
-y,-x,z-1/2
x,-y,z-1/2
y,x,z-1/2
x+1/2,y+1/2,z+1/2
-y+1/2,x+1/2,z+1/2
-x+1/2,-y+1/2,z+1/2
y+1/2,-x+1/2,z+1/2
x+1/2,-y+1/2,-z+1
y+1/2,x+1/2,-z+1
-x+1/2,y+1/2,-z+1
-y+1/2,-x+1/2,-z+1
-x+1/2,-y+1/2,-z+1/2
y+1/2,-x+1/2,-z+1/2
x+1/2,y+1/2,-z+1/2
-y+1/2,x+1/2,-z+1/2
-x+1/2,y+1/2,z
-y+1/2,-x+1/2,z
x+1/2,-y+1/2,z
y+1/2,x+1/2,z

loop_
_atom_site_label
_atom_site_type_symbol
_atom_site_fract_x
_atom_site_fract_y
_atom_site_fract_z
_atom_site_occupancy
_atom_site_U_iso_or_equiv
Ga2 Ga 0.1654 0.6654 0 1 0.0
Nb2 Nb 0.0761 0.2215 0 1 0.0
Ga1 Ga 0 0 0 1 0.0
Nb1 Nb 0 0.5 0.25 1 0.0
